data_2207119
loop_
_publ_author_name
'Viktor Kettmann '
'Jan Lokaj'
'Viktor Milata'
'Petra \(Cernuchov\'a'
'Andr\'e Loupy'
'Giang Vo-Thanh'

_publ_section_title
;
 5-Amino-4-methylsulfonyl-1-phenyl-1<i>H</i>-pyrazole
;
_journal_coeditor_code AC6208
_journal_issue 11
_journal_name_full 'Acta Crystallographica Section E'
_journal_page_first o3852
_journal_page_last o3854
_journal_paper_doi 10.1107/S1600536805033556
_journal_volume 61
_journal_year 2005
_chemical_formula_iupac 'C10 H11 N3 O2 S'
_chemical_formula_moiety 'C10 H11 N3 O2 S'
_chemical_formula_sum 'C10 H11 N3 O2 S'
_chemical_formula_weight 237.28
_chemical_melting_point 407
_chemical_name_systematic
;
5-Amino-4-methylsulfonyl-1-phenyl-1H-pyrazole
;
_space_group_IT_number 14
_symmetry_cell_setting monoclinic
_symmetry_space_group_name_Hall '-P 2yn'
_symmetry_space_group_name_H-M 'P 1 21/n 1'
_atom_sites_solution_hydrogens geom
_atom_sites_solution_primary direct
_atom_sites_solution_secondary difmap
_cell_angle_alpha 90.00
_cell_angle_beta 95.20(3)
_cell_angle_gamma 90.00
_cell_formula_units_Z 4
_cell_length_a 8.083(2)
_cell_length_b 12.274(3)
_cell_length_c 11.040(3)
_cell_measurement_reflns_used 20
_cell_measurement_temperature 293(2)
_cell_measurement_theta_max 20
_cell_measurement_theta_min 7
_cell_volume 1090.8(5)
_computing_cell_refinement XSCANS
_computing_data_collection 'XSCANS (Siemens, 1991)'
_computing_data_reduction XSCANS
_computing_molecular_graphics 'PLUTON92 (Spek, 1992)'
_computing_publication_material SHELXL97
_computing_structure_refinement 'SHELXL97 (Sheldrick, 1997)'
_computing_structure_solution 'SHELXS97 (Sheldrick, 1997)'
_diffrn_ambient_temperature 293(2)
_diffrn_measured_fraction_theta_full 0.998
_diffrn_measured_fraction_theta_max 0.998
_diffrn_measurement_device_type 'Siemens P4'
_diffrn_measurement_method \w/2\q
_diffrn_radiation_monochromator graphite
_diffrn_radiation_source 'fine-focus sealed tube'
_diffrn_radiation_type MoK\a
_diffrn_radiation_wavelength 0.71073
_diffrn_reflns_av_R_equivalents 0.0386
_diffrn_reflns_av_sigmaI/netI 0.0378
_diffrn_reflns_limit_h_max 10
_diffrn_reflns_limit_h_min -1
_diffrn_reflns_limit_k_max 15
_diffrn_reflns_limit_k_min -1
_diffrn_reflns_limit_l_max 14
_diffrn_reflns_limit_l_min -14
_diffrn_reflns_number 3298
_diffrn_reflns_theta_full 27.49
_diffrn_reflns_theta_max 27.49
_diffrn_reflns_theta_min 2.49
_diffrn_standards_decay_% 2
_diffrn_standards_interval_count 97
_diffrn_standards_number 3
_exptl_absorpt_coefficient_mu 0.285
_exptl_absorpt_correction_type none
_exptl_crystal_colour colourless
_exptl_crystal_density_diffrn 1.445
_exptl_crystal_density_method 'not measured'
_exptl_crystal_description prism
_exptl_crystal_F_000 496
_exptl_crystal_size_max 0.30
_exptl_crystal_size_mid 0.20
_exptl_crystal_size_min 0.15
_refine_diff_density_max 0.251
_refine_diff_density_min -0.268
_refine_ls_extinction_method none
_refine_ls_goodness_of_fit_ref 1.040
_refine_ls_hydrogen_treatment constr
_refine_ls_matrix_type full
_refine_ls_number_parameters 146
_refine_ls_number_reflns 2504
_refine_ls_number_restraints 0
_refine_ls_restrained_S_all 1.040
_refine_ls_R_factor_all 0.0488
_refine_ls_R_factor_gt 0.0383
_refine_ls_shift/su_max 0.001
_refine_ls_structure_factor_coef Fsqd
_refine_ls_weighting_details 'calc w = 1/[\s^2^(Fo^2^)+(0.051P)^2^+0.3P] where P = (Fo^2^+2Fc^2^)/3'
_refine_ls_weighting_scheme calc
_refine_ls_wR_factor_gt 0.0992
_refine_ls_wR_factor_ref 0.1055
_reflns_number_gt 2080
_reflns_number_total 2504
_reflns_threshold_expression I>2\s(I)
_cod_data_source_file ac6208.cif
_cod_data_source_block I
_cod_original_sg_symbol_H-M 'P 21/n'
_cod_database_code 2207119
_cod_database_fobs_code 2207119

loop_
_symmetry_equiv_pos_as_xyz
'x, y, z'
'-x+1/2, y+1/2, -z+1/2'
'-x, -y, -z'
'x-1/2, -y-1/2, z-1/2'

loop_
_atom_site_label
_atom_site_fract_x
_atom_site_fract_y
_atom_site_fract_z
_atom_site_U_iso_or_equiv
_atom_site_adp_type
_atom_site_calc_flag
_atom_site_refinement_flags
_atom_site_occupancy
_atom_site_type_symbol
N1 0.58298(17) 0.67943(12) 0.44428(12) 0.0327(3) Uani d . 1 N
N2 0.60842(18) 0.70948(13) 0.56571(13) 0.0393(3) Uani d . 1 N
C3 0.4813(2) 0.77146(15) 0.58330(15) 0.0375(4) Uani d . 1 C
H3 0.4640 0.8029 0.6578 0.045 Uiso calc R 1 H
C4 0.37345(19) 0.78532(13) 0.47696(14) 0.0309(3) Uani d . 1 C
C5 0.44344(19) 0.72442(13) 0.38750(14) 0.0293(3) Uani d . 1 C
C6 0.6987(2) 0.60653(14) 0.39555(14) 0.0332(3) Uani d . 1 C
C7 0.8652(2) 0.63415(15) 0.40759(17) 0.0412(4) Uani d . 1 C
H7 0.9000 0.6995 0.4442 0.049 Uiso calc R 1 H
C8 0.9792(3) 0.56350(18) 0.3646(2) 0.0515(5) Uani d . 1 C
H8 1.0916 0.5811 0.3723 0.062 Uiso calc R 1 H
C9 0.9269(3) 0.46736(18) 0.3106(2) 0.0559(5) Uani d . 1 C
H9 1.0041 0.4199 0.2819 0.067 Uiso calc R 1 H
C10 0.7608(3) 0.44073(17) 0.2984(2) 0.0559(5) Uani d . 1 C
H10 0.7268 0.3756 0.2610 0.067 Uiso calc R 1 H
C11 0.6437(2) 0.50997(16) 0.34145(18) 0.0455(4) Uani d . 1 C
H11 0.5315 0.4919 0.3341 0.055 Uiso calc R 1 H
S1 0.19650(5) 0.86328(3) 0.46018(4) 0.03279(14) Uani d . 1 S
O1 0.11200(17) 0.83895(13) 0.34374(12) 0.0520(4) Uani d . 1 O
O2 0.10668(17) 0.85023(12) 0.56575(12) 0.0494(4) Uani d . 1 O
C12 0.2621(3) 1.00009(16) 0.4589(2) 0.0505(5) Uani d . 1 C
H12A 0.3241 1.0122 0.3900 0.076 Uiso calc R 1 H
H12B 0.3311 1.0155 0.5323 0.076 Uiso calc R 1 H
H12C 0.1668 1.0471 0.4537 0.076 Uiso calc R 1 H
N3 0.39312(18) 0.70690(13) 0.26915(13) 0.0404(4) Uani d . 1 N
H3A 0.4504 0.6655 0.2260 0.048 Uiso calc R 1 H
H3B 0.3038 0.7371 0.2369 0.048 Uiso calc R 1 H

loop_
_atom_site_aniso_label
_atom_site_aniso_U_11
_atom_site_aniso_U_22
_atom_site_aniso_U_33
_atom_site_aniso_U_12
_atom_site_aniso_U_13
_atom_site_aniso_U_23
N1 0.0318(7) 0.0383(7) 0.0277(6) 0.0024(6) 0.0012(5) -0.0022(6)
N2 0.0397(8) 0.0494(9) 0.0278(7) 0.0026(7) -0.0029(6) -0.0029(6)
C3 0.0407(9) 0.0444(9) 0.0273(8) 0.0005(7) 0.0020(6) -0.0047(7)
C4 0.0303(8) 0.0353(8) 0.0275(7) -0.0013(6) 0.0038(6) -0.0018(6)
C5 0.0280(7) 0.0322(8) 0.0279(7) -0.0035(6) 0.0029(5) 0.0008(6)
C6 0.0349(8) 0.0335(8) 0.0311(8) 0.0033(6) 0.0030(6) 0.0029(6)
C7 0.0377(9) 0.0427(9) 0.0434(9) -0.0010(8) 0.0049(7) 0.0025(8)
C8 0.0398(10) 0.0601(13) 0.0561(12) 0.0114(9) 0.0127(8) 0.0119(10)
C9 0.0664(14) 0.0496(11) 0.0546(12) 0.0221(10) 0.0212(10) 0.0071(10)
C10 0.0733(15) 0.0378(10) 0.0577(12) 0.0075(10) 0.0123(11) -0.0065(9)
C11 0.0463(10) 0.0393(10) 0.0509(11) -0.0003(8) 0.0042(8) -0.0036(8)
S1 0.0264(2) 0.0411(2) 0.0316(2) -0.00034(16) 0.00733(14) -0.00084(16)
O1 0.0391(7) 0.0732(10) 0.0421(7) 0.0080(7) -0.0054(6) -0.0076(7)
O2 0.0426(7) 0.0634(9) 0.0455(8) 0.0007(6) 0.0223(6) 0.0021(6)
C12 0.0449(11) 0.0391(10) 0.0690(14) 0.0039(8) 0.0143(9) 0.0054(9)
N3 0.0385(8) 0.0544(9) 0.0276(7) 0.0108(7) -0.0009(5) -0.0067(6)

loop_
_atom_type_symbol
_atom_type_description
_atom_type_scat_dispersion_real
_atom_type_scat_dispersion_imag
_atom_type_scat_source
C C 0.0033 0.0016 'International Tables Vol C Tables 4.2.6.8 and 6.1.1.4'
H H 0.0000 0.0000 'International Tables Vol C Tables 4.2.6.8 and 6.1.1.4'
N N 0.0061 0.0033 'International Tables Vol C Tables 4.2.6.8 and 6.1.1.4'
O O 0.0106 0.0060 'International Tables Vol C Tables 4.2.6.8 and 6.1.1.4'
S S 0.1246 0.1234 'International Tables Vol C Tables 4.2.6.8 and 6.1.1.4'

loop_
_geom_angle_atom_site_label_1
_geom_angle_atom_site_label_2
_geom_angle_atom_site_label_3
_geom_angle
_geom_angle_publ_flag
C5 N1 N2 112.47(13) yes
C5 N1 C6 128.59(14) yes
N2 N1 C6 118.93(13) yes
C3 N2 N1 104.39(13) yes
N2 C3 C4 112.46(15) yes
N2 C3 H3 123.8 ?
C4 C3 H3 123.8 ?
C5 C4 C3 105.36(14) yes
C5 C4 S1 127.45(12) yes
C3 C4 S1 127.17(13) yes
N3 C5 N1 123.17(15) yes
N3 C5 C4 131.53(15) yes
N1 C5 C4 105.29(14) ?
C7 C6 C11 121.60(17) ?
C7 C6 N1 118.25(16) ?
C11 C6 N1 120.11(16) ?
C8 C7 C6 119.16(18) ?
C8 C7 H7 120.4 ?
C6 C7 H7 120.4 ?
C9 C8 C7 120.1(2) ?
C9 C8 H8 120.0 ?
C7 C8 H8 120.0 ?
C8 C9 C10 120.41(19) ?
C8 C9 H9 119.8 ?
C10 C9 H9 119.8 ?
C9 C10 C11 120.7(2) ?
C9 C10 H10 119.6 ?
C11 C10 H10 119.6 ?
C6 C11 C10 118.04(19) ?
C6 C11 H11 121.0 ?
C10 C11 H11 121.0 ?
O1 S1 O2 118.04(9) yes
O1 S1 C4 107.80(8) yes
O2 S1 C4 109.12(8) yes
O1 S1 C12 108.13(11) ?
O2 S1 C12 106.70(10) ?
C4 S1 C12 106.48(9) ?
S1 C12 H12A 109.5 ?
S1 C12 H12B 109.5 ?
H12A C12 H12B 109.5 ?
S1 C12 H12C 109.5 ?
H12A C12 H12C 109.5 ?
H12B C12 H12C 109.5 ?
C5 N3 H3A 120.0 ?
C5 N3 H3B 120.0 ?
H3A N3 H3B 120.0 ?

loop_
_geom_bond_atom_site_label_1
_geom_bond_atom_site_label_2
_geom_bond_distance
_geom_bond_publ_flag
N1 C5 1.357(2) yes
N1 N2 1.388(2) yes
N1 C6 1.434(2) yes
N2 C3 1.307(2) yes
C3 C4 1.408(2) yes
C3 H3 0.9300 ?
C4 C5 1.398(2) yes
C4 S1 1.717(2) yes
C5 N3 1.350(2) yes
C6 C7 1.383(2) ?
C6 C11 1.382(3) ?
C7 C8 1.380(3) ?
C7 H7 0.9300 ?
C8 C9 1.372(3) ?
C8 H8 0.9300 ?
C9 C10 1.376(3) ?
C9 H9 0.9300 ?
C10 C11 1.388(3) ?
C10 H10 0.9300 ?
C11 H11 0.9300 ?
S1 O1 1.4314(14) yes
S1 O2 1.4368(14) yes
S1 C12 1.761(2) ?
C12 H12A 0.9600 ?
C12 H12B 0.9600 ?
C12 H12C 0.9600 ?
N3 H3A 0.8600 ?
N3 H3B 0.8600 ?

loop_
_geom_hbond_atom_site_label_D
_geom_hbond_atom_site_label_H
_geom_hbond_atom_site_label_A
_geom_hbond_site_symmetry_A
_geom_hbond_distance_DH
_geom_hbond_distance_HA
_geom_hbond_distance_DA
_geom_hbond_angle_DHA
N3 H3A O2 4_675 0.86 2.27 3.036(2) 148
N3 H3B O1 . 0.86 2.38 2.968(2) 126
N3 H3B N2 4_575 0.86 2.44 3.234(2) 154

loop_
_geom_torsion_atom_site_label_1
_geom_torsion_atom_site_label_2
_geom_torsion_atom_site_label_3
_geom_torsion_atom_site_label_4
_geom_torsion
_geom_torsion_publ_flag
C5 N1 N2 C3 1.27(19) ?
C6 N1 N2 C3 -177.58(15) ?
N1 N2 C3 C4 -1.1(2) ?
N2 C3 C4 C5 0.6(2) ?
N2 C3 C4 S1 -177.98(13) ?
N2 N1 C5 N3 -179.98(15) ?
C6 N1 C5 N3 -1.3(3) ?
N2 N1 C5 C4 -0.94(18) ?
C6 N1 C5 C4 177.78(16) ?
C3 C4 C5 N3 179.18(18) ?
S1 C4 C5 N3 -2.3(3) ?
C3 C4 C5 N1 0.25(18) ?
S1 C4 C5 N1 178.78(12) ?
C5 N1 C6 C7 126.59(18) ?
N2 N1 C6 C7 -54.8(2) yes
C5 N1 C6 C11 -55.3(2) ?
N2 N1 C6 C11 123.36(18) ?
C11 C6 C7 C8 -0.1(3) ?
N1 C6 C7 C8 178.04(16) ?
C6 C7 C8 C9 0.1(3) ?
C7 C8 C9 C10 0.2(3) ?
C8 C9 C10 C11 -0.6(3) ?
C7 C6 C11 C10 -0.3(3) ?
N1 C6 C11 C10 -178.36(17) ?
C9 C10 C11 C6 0.6(3) ?
C5 C4 S1 O1 11.38(18) yes
C3 C4 S1 O1 -170.40(16) ?
C5 C4 S1 O2 140.72(15) ?
C3 C4 S1 O2 -41.06(18) ?
C5 C4 S1 C12 -104.46(17) ?
C3 C4 S1 C12 73.77(18) ?

loop_
_cod_related_entry_id
_cod_related_entry_database
_cod_related_entry_code
1 ChemSpider 21128696
